data_7702703
loop_
_publ_author_name
'Croxtall, Ben'
'Fawcett, John'
'Hope, Eric G.'
'Stuart, Alison M.'

_publ_section_title
;
 Synthesis and coordination chemistry of ortho-perfluoroalkyl-derivatised
 triarylphosphines
;
_journal_issue 4
_journal_name_full 'Journal of the Chemical Society, Dalton Transactions'
_journal_page_first 491
_journal_paper_doi 10.1039/b107390g
_journal_year 2002
_chemical_formula_sum 'C19 H14 F3 P'
_chemical_formula_weight 330.27
_space_group_IT_number 14
_space_group_name_Hall '-P 2ybc'
_space_group_name_H-M_alt 'P 1 21/c 1'
_symmetry_cell_setting monoclinic
_symmetry_space_group_name_H-M 'P 1 21/c 1'
_atom_sites_solution_hydrogens geom
_atom_sites_solution_primary direct
_atom_sites_solution_secondary difmap
_audit_creation_method SHELXL-97
_cell_angle_alpha 90.00
_cell_angle_beta 107.225(2)
_cell_angle_gamma 90.00
_cell_formula_units_Z 8
_cell_length_a 17.478(2)
_cell_length_b 10.4896(12)
_cell_length_c 18.570(2)
_cell_measurement_reflns_used 344
_cell_measurement_temperature 180(2)
_cell_measurement_theta_max 22.30
_cell_measurement_theta_min 2.44
_cell_volume 3251.9(6)
_computing_cell_refinement 'Bruker SMART'
_computing_data_collection 'Bruker SMART'
_computing_data_reduction 'Bruker SMART'
_computing_molecular_graphics 'Bruker SHELXTL'
_computing_publication_material 'Bruker SHELXTL'
_computing_structure_refinement 'SHELXL-97 (Sheldrick, 1997)'
_computing_structure_solution 'SHELXS-97 (Sheldrick, 1990)'
_diffrn_ambient_temperature 180(2)
_diffrn_detector_area_resol_mean 0.70
_diffrn_measured_fraction_theta_full 0.998
_diffrn_measured_fraction_theta_max 0.998
_diffrn_measurement_device_type 'CCD area detector'
_diffrn_measurement_method 'omega scan'
_diffrn_radiation_monochromator graphite
_diffrn_radiation_source 'fine-focus sealed tube'
_diffrn_radiation_type MoK\a
_diffrn_radiation_wavelength 0.71073
_diffrn_reflns_av_R_equivalents 0.0424
_diffrn_reflns_av_sigmaI/netI 0.0740
_diffrn_reflns_limit_h_max 21
_diffrn_reflns_limit_h_min -12
_diffrn_reflns_limit_k_max 12
_diffrn_reflns_limit_k_min -12
_diffrn_reflns_limit_l_max 22
_diffrn_reflns_limit_l_min -22
_diffrn_reflns_number 17858
_diffrn_reflns_theta_full 26.00
_diffrn_reflns_theta_max 26.00
_diffrn_reflns_theta_min 1.22
_diffrn_standards_decay_% <1
_exptl_absorpt_coefficient_mu 0.195
_exptl_absorpt_correction_type none
_exptl_crystal_colour colourless
_exptl_crystal_density_diffrn 1.349
_exptl_crystal_density_method 'not measured'
_exptl_crystal_description block
_exptl_crystal_F_000 1360
_exptl_crystal_size_max 0.40
_exptl_crystal_size_mid 0.32
_exptl_crystal_size_min 0.28
_refine_diff_density_max 0.584
_refine_diff_density_min -0.241
_refine_diff_density_rms 0.042
_refine_ls_extinction_method none
_refine_ls_goodness_of_fit_ref 0.853
_refine_ls_hydrogen_treatment mixed
_refine_ls_matrix_type full
_refine_ls_number_parameters 415
_refine_ls_number_reflns 6377
_refine_ls_number_restraints 0
_refine_ls_restrained_S_all 0.853
_refine_ls_R_factor_all 0.0769
_refine_ls_R_factor_gt 0.0419
_refine_ls_shift/su_max 0.001
_refine_ls_shift/su_mean 0.000
_refine_ls_structure_factor_coef Fsqd
_refine_ls_weighting_details 'calc w=1/[\s^2^(Fo^2^)+(0.0279P)^2^+0.0000P] where P=(Fo^2^+2Fc^2^)/3'
_refine_ls_weighting_scheme calc
_refine_ls_wR_factor_gt 0.0773
_refine_ls_wR_factor_ref 0.0833
_reflns_number_gt 3733
_reflns_number_total 6377
_reflns_threshold_expression >2sigma(I)
_cod_data_source_file b107390g.txt
_cod_data_source_block VI
_cod_original_sg_symbol_H-M P2(1)/c
_cod_database_code 7702703

loop_
_symmetry_equiv_pos_as_xyz
'x, y, z'
'-x, y+1/2, -z+1/2'
'-x, -y, -z'
'x, -y-1/2, z-1/2'

loop_
_atom_site_label
_atom_site_type_symbol
_atom_site_fract_x
_atom_site_fract_y
_atom_site_fract_z
_atom_site_U_iso_or_equiv
_atom_site_adp_type
_atom_site_occupancy
_atom_site_symmetry_multiplicity
_atom_site_calc_flag
_atom_site_refinement_flags
P1 P 0.10173(4) 0.84041(5) 0.15259(3) 0.03385(16) Uani 1 1 d .
F1 F 0.14765(8) 0.95553(13) 0.30666(7) 0.0584(4) Uani 1 1 d .
F2 F 0.11825(8) 1.11834(12) 0.23422(8) 0.0580(4) Uani 1 1 d .
F3 F 0.21971(9) 1.12396(15) 0.33267(9) 0.0849(5) Uani 1 1 d .
C1 C 0.20353(12) 0.90857(19) 0.17391(12) 0.0312(5) Uani 1 1 d .
C2 C 0.23192(14) 0.99882(19) 0.23140(13) 0.0373(6) Uani 1 1 d .
C3 C 0.30950(15) 1.0467(2) 0.24657(14) 0.0532(7) Uani 1 1 d .
H3 H 0.3281 1.1059 0.2851 0.064 Uiso 1 1 calc R
C4 C 0.35872(15) 1.0074(2) 0.20536(16) 0.0535(7) Uani 1 1 d .
H4 H 0.4104 1.0400 0.2160 0.064 Uiso 1 1 calc R
C5 C 0.33176(14) 0.9200(2) 0.14838(13) 0.0443(6) Uani 1 1 d .
H5 H 0.3647 0.8938 0.1200 0.053 Uiso 1 1 calc R
C6 C 0.25499(13) 0.87136(19) 0.13354(13) 0.0375(6) Uani 1 1 d .
H6 H 0.2373 0.8117 0.0952 0.045 Uiso 1 1 calc R
C2A C 0.18020(16) 1.0484(2) 0.27584(14) 0.0479(7) Uani 1 1 d .
C7 C 0.12079(13) 0.69061(19) 0.20533(11) 0.0312(5) Uani 1 1 d .
C8 C 0.19594(13) 0.6381(2) 0.23779(12) 0.0386(6) Uani 1 1 d .
H8 H 0.2412 0.6812 0.2344 0.046 Uiso 1 1 calc R
C9 C 0.20451(15) 0.5226(2) 0.27504(12) 0.0433(6) Uani 1 1 d .
H9 H 0.2553 0.4886 0.2963 0.052 Uiso 1 1 calc R
C10 C 0.13802(16) 0.4576(2) 0.28090(12) 0.0433(6) Uani 1 1 d .
H10 H 0.1437 0.3796 0.3058 0.052 Uiso 1 1 calc R
C11 C 0.06314(16) 0.5091(2) 0.24951(13) 0.0430(6) Uani 1 1 d .
H11 H 0.0181 0.4657 0.2534 0.052 Uiso 1 1 calc R
C12 C 0.05423(13) 0.6248(2) 0.21230(11) 0.0378(6) Uani 1 1 d .
H12 H 0.0033 0.6589 0.1917 0.045 Uiso 1 1 calc R
C13 C 0.08622(12) 0.7853(2) 0.05585(11) 0.0315(5) Uani 1 1 d .
C14 C 0.07261(13) 0.8781(2) 0.00013(13) 0.0384(6) Uani 1 1 d .
H14 H 0.0746 0.9635 0.0139 0.046 Uiso 1 1 calc R
C15 C 0.05630(13) 0.8473(2) -0.07445(13) 0.0463(6) Uani 1 1 d .
H15 H 0.0482 0.9113 -0.1106 0.056 Uiso 1 1 calc R
C16 C 0.05194(14) 0.7210(3) -0.09582(13) 0.0484(7) Uani 1 1 d .
H16 H 0.0403 0.6993 -0.1465 0.058 Uiso 1 1 calc R
C17 C 0.06496(14) 0.6275(2) -0.04187(13) 0.0462(6) Uani 1 1 d .
H17 H 0.0621 0.5423 -0.0562 0.055 Uiso 1 1 calc R
C18 C 0.08234(13) 0.6587(2) 0.03359(12) 0.0389(6) Uani 1 1 d .
H18 H 0.0915 0.5944 0.0696 0.047 Uiso 1 1 calc R
P2 P 0.39934(3) 0.40379(5) 0.09765(3) 0.03270(16) Uani 1 1 d .
F4 F 0.36029(8) 0.27765(13) -0.05134(7) 0.0536(4) Uani 1 1 d .
F5 F 0.39008(8) 0.12033(11) 0.02489(7) 0.0514(4) Uani 1 1 d .
F6 F 0.29076(8) 0.10638(14) -0.07471(8) 0.0785(5) Uani 1 1 d .
C19 C 0.29888(12) 0.33031(18) 0.07786(11) 0.0298(5) Uani 1 1 d .
C20 C 0.27350(13) 0.23617(19) 0.02275(12) 0.0332(6) Uani 1 1 d .
C21 C 0.19630(15) 0.1870(2) 0.00611(14) 0.0483(7) Uani 1 1 d .
H21 H 0.1795 0.1251 -0.0311 0.058 Uiso 1 1 calc R
C22 C 0.14477(14) 0.2287(2) 0.04398(14) 0.0497(7) Uani 1 1 d .
H22 H 0.0930 0.1962 0.0319 0.060 Uiso 1 1 calc R
C23 C 0.16948(14) 0.3185(2) 0.09984(13) 0.0437(6) Uani 1 1 d .
H23 H 0.1351 0.3455 0.1266 0.052 Uiso 1 1 calc R
C24 C 0.24547(13) 0.3684(2) 0.11588(12) 0.0384(6) Uani 1 1 d .
H24 H 0.2615 0.4298 0.1535 0.046 Uiso 1 1 calc R
C20A C 0.32765(14) 0.1862(2) -0.01953(14) 0.0427(6) Uani 1 1 d .
C25 C 0.37422(13) 0.55024(19) 0.04198(11) 0.0320(5) Uani 1 1 d .
C26 C 0.29736(14) 0.5935(2) 0.00694(13) 0.0445(6) Uani 1 1 d .
H26 H 0.2538 0.5485 0.0129 0.053 Uiso 1 1 calc R
C27 C 0.28430(15) 0.7023(2) -0.03671(13) 0.0476(7) Uani 1 1 d .
H27 H 0.2322 0.7297 -0.0600 0.057 Uiso 1 1 calc R
C28 C 0.34784(16) 0.7700(2) -0.04593(13) 0.0473(7) Uani 1 1 d .
H28 H 0.3391 0.8437 -0.0751 0.057 Uiso 1 1 calc R
C29 C 0.42446(16) 0.7283(2) -0.01178(14) 0.0536(7) Uani 1 1 d .
H29 H 0.4678 0.7740 -0.0177 0.064 Uiso 1 1 calc R
C30 C 0.43739(14) 0.6194(2) 0.03114(12) 0.0425(6) Uani 1 1 d .
H30 H 0.4896 0.5915 0.0534 0.051 Uiso 1 1 calc R
C31 C 0.41383(12) 0.45865(19) 0.19427(11) 0.0298(5) Uani 1 1 d .
C32 C 0.43403(13) 0.3660(2) 0.25017(12) 0.0383(6) Uani 1 1 d .
H32 H 0.4378 0.2814 0.2366 0.046 Uiso 1 1 calc R
C33 C 0.44850(13) 0.3959(2) 0.32480(13) 0.0446(6) Uani 1 1 d .
H33 H 0.4607 0.3320 0.3612 0.054 Uiso 1 1 calc R
C34 C 0.44484(13) 0.5211(2) 0.34563(13) 0.0461(7) Uani 1 1 d .
H34 H 0.4553 0.5422 0.3963 0.055 Uiso 1 1 calc R
C35 C 0.42580(13) 0.6147(2) 0.29195(13) 0.0431(6) Uani 1 1 d .
H35 H 0.4234 0.6992 0.3062 0.052 Uiso 1 1 calc R
C36 C 0.41015(12) 0.5840(2) 0.21634(12) 0.0353(6) Uani 1 1 d .
H36 H 0.3971 0.6481 0.1802 0.042 Uiso 1 1 calc R

loop_
_atom_site_aniso_label
_atom_site_aniso_U_11
_atom_site_aniso_U_22
_atom_site_aniso_U_33
_atom_site_aniso_U_23
_atom_site_aniso_U_13
_atom_site_aniso_U_12
P1 0.0254(3) 0.0364(3) 0.0383(4) -0.0023(3) 0.0071(3) -0.0025(3)
F1 0.0570(10) 0.0723(10) 0.0500(9) -0.0028(8) 0.0221(8) -0.0062(8)
F2 0.0519(10) 0.0496(9) 0.0763(10) -0.0077(7) 0.0245(8) 0.0097(8)
F3 0.0643(11) 0.1067(13) 0.0824(12) -0.0606(10) 0.0197(9) -0.0258(10)
C1 0.0231(12) 0.0317(12) 0.0373(13) 0.0015(10) 0.0068(11) -0.0025(10)
C2 0.0278(14) 0.0347(13) 0.0463(15) -0.0035(11) 0.0061(12) -0.0021(11)
C3 0.0401(17) 0.0467(16) 0.0696(19) -0.0161(13) 0.0115(15) -0.0106(14)
C4 0.0266(15) 0.0467(16) 0.085(2) -0.0040(14) 0.0127(15) -0.0110(13)
C5 0.0314(15) 0.0423(15) 0.0614(17) 0.0041(13) 0.0171(13) 0.0024(12)
C6 0.0290(13) 0.0376(13) 0.0444(14) -0.0024(11) 0.0084(11) -0.0007(11)
C2A 0.0385(17) 0.0527(17) 0.0496(17) -0.0163(14) 0.0084(14) -0.0149(14)
C7 0.0292(13) 0.0374(13) 0.0277(12) -0.0061(10) 0.0095(11) -0.0034(11)
C8 0.0310(14) 0.0455(14) 0.0394(14) 0.0042(11) 0.0105(11) -0.0044(12)
C9 0.0413(16) 0.0503(16) 0.0368(14) 0.0072(12) 0.0091(12) 0.0063(13)
C10 0.0565(18) 0.0391(14) 0.0352(14) 0.0017(11) 0.0147(13) -0.0013(14)
C11 0.0456(17) 0.0457(15) 0.0407(15) -0.0061(11) 0.0178(13) -0.0148(13)
C12 0.0289(14) 0.0472(15) 0.0355(14) -0.0047(11) 0.0067(11) -0.0050(12)
C13 0.0207(12) 0.0347(13) 0.0369(14) 0.0004(11) 0.0048(11) 0.0001(11)
C14 0.0326(14) 0.0363(14) 0.0450(15) 0.0019(11) 0.0091(12) -0.0001(11)
C15 0.0372(15) 0.0582(17) 0.0425(16) 0.0149(13) 0.0103(13) 0.0024(14)
C16 0.0357(16) 0.0739(19) 0.0341(15) -0.0064(14) 0.0082(12) -0.0037(15)
C17 0.0455(16) 0.0437(15) 0.0474(16) -0.0093(13) 0.0108(13) -0.0036(13)
C18 0.0396(15) 0.0374(13) 0.0374(14) 0.0014(11) 0.0078(12) -0.0023(12)
P2 0.0264(3) 0.0342(3) 0.0379(4) -0.0051(3) 0.0101(3) -0.0035(3)
F4 0.0506(9) 0.0697(9) 0.0438(9) 0.0027(7) 0.0192(7) 0.0075(8)
F5 0.0427(9) 0.0467(8) 0.0631(9) -0.0027(7) 0.0130(7) 0.0125(7)
F6 0.0504(10) 0.1010(12) 0.0782(11) -0.0609(9) 0.0099(8) -0.0102(9)
C19 0.0250(12) 0.0297(12) 0.0342(13) -0.0005(10) 0.0080(10) -0.0029(10)
C20 0.0283(14) 0.0340(13) 0.0340(13) -0.0028(10) 0.0044(11) 0.0006(11)
C21 0.0374(16) 0.0430(15) 0.0594(17) -0.0167(12) 0.0064(14) -0.0091(13)
C22 0.0266(15) 0.0474(15) 0.0730(19) -0.0065(14) 0.0115(14) -0.0113(13)
C23 0.0358(15) 0.0428(15) 0.0574(17) -0.0035(12) 0.0212(13) -0.0053(12)
C24 0.0332(14) 0.0392(14) 0.0439(14) -0.0105(11) 0.0129(12) -0.0062(11)
C20A 0.0328(15) 0.0449(16) 0.0445(16) -0.0146(13) 0.0027(13) -0.0022(13)
C25 0.0279(13) 0.0353(13) 0.0342(13) -0.0058(10) 0.0113(11) -0.0049(11)
C26 0.0298(14) 0.0459(15) 0.0590(17) 0.0084(13) 0.0150(13) -0.0026(12)
C27 0.0345(15) 0.0507(16) 0.0560(17) 0.0120(13) 0.0108(13) 0.0039(13)
C28 0.0474(18) 0.0454(15) 0.0491(16) 0.0116(12) 0.0142(14) -0.0021(14)
C29 0.0409(17) 0.0586(17) 0.0618(18) 0.0150(14) 0.0159(15) -0.0131(14)
C30 0.0275(14) 0.0509(16) 0.0480(15) 0.0080(12) 0.0092(12) -0.0033(12)
C31 0.0194(12) 0.0320(12) 0.0372(13) -0.0021(11) 0.0069(10) -0.0017(10)
C32 0.0340(14) 0.0353(13) 0.0444(15) -0.0046(11) 0.0098(12) 0.0017(11)
C33 0.0382(15) 0.0527(16) 0.0425(15) 0.0065(12) 0.0113(13) 0.0015(13)
C34 0.0314(15) 0.0681(18) 0.0380(15) -0.0102(14) 0.0092(12) -0.0021(14)
C35 0.0362(15) 0.0407(15) 0.0529(16) -0.0151(13) 0.0138(13) -0.0008(12)
C36 0.0285(13) 0.0345(13) 0.0401(14) -0.0033(11) 0.0056(11) 0.0011(11)

loop_
_atom_type_symbol
_atom_type_description
_atom_type_scat_dispersion_real
_atom_type_scat_dispersion_imag
_atom_type_scat_source
C C 0.0033 0.0016 'International Tables Vol C Tables 4.2.6.8 and 6.1.1.4'
H H 0.0000 0.0000 'International Tables Vol C Tables 4.2.6.8 and 6.1.1.4'
F F 0.0171 0.0103 'International Tables Vol C Tables 4.2.6.8 and 6.1.1.4'
P P 0.1023 0.0942 'International Tables Vol C Tables 4.2.6.8 and 6.1.1.4'

loop_
_geom_angle_atom_site_label_1
_geom_angle_atom_site_label_2
_geom_angle_atom_site_label_3
_geom_angle
C7 P1 C13 101.82(9)
C7 P1 C1 101.92(10)
C13 P1 C1 100.72(10)
C6 C1 C2 117.5(2)
C6 C1 P1 120.84(16)
C2 C1 P1 121.67(17)
C3 C2 C1 120.0(2)
C3 C2 C2A 118.5(2)
C1 C2 C2A 121.5(2)
C4 C3 C2 120.8(2)
C3 C4 C5 120.1(2)
C4 C5 C6 119.4(2)
C5 C6 C1 122.3(2)
F3 C2A F1 106.2(2)
F3 C2A F2 105.6(2)
F1 C2A F2 105.7(2)
F3 C2A C2 112.9(2)
F1 C2A C2 112.8(2)
F2 C2A C2 112.9(2)
C8 C7 C12 118.2(2)
C8 C7 P1 124.96(17)
C12 C7 P1 116.84(17)
C9 C8 C7 121.0(2)
C10 C9 C8 120.3(2)
C11 C10 C9 119.3(2)
C10 C11 C12 120.6(2)
C11 C12 C7 120.6(2)
C18 C13 C14 117.8(2)
C18 C13 P1 125.13(17)
C14 C13 P1 116.95(16)
C15 C14 C13 121.8(2)
C14 C15 C16 119.7(2)
C17 C16 C15 119.6(2)
C16 C17 C18 120.7(2)
C17 C18 C13 120.4(2)
C31 P2 C25 103.32(9)
C31 P2 C19 99.98(9)
C25 P2 C19 100.52(10)
C24 C19 C20 117.5(2)
C24 C19 P2 121.39(15)
C20 C19 P2 121.09(17)
C21 C20 C19 120.1(2)
C21 C20 C20A 118.5(2)
C19 C20 C20A 121.4(2)
C22 C21 C20 120.7(2)
C21 C22 C23 120.0(2)
C22 C23 C24 119.5(2)
C23 C24 C19 122.2(2)
F6 C20A F4 106.5(2)
F6 C20A F5 105.54(18)
F4 C20A F5 105.30(19)
F6 C20A C20 112.8(2)
F4 C20A C20 113.58(19)
F5 C20A C20 112.5(2)
C26 C25 C30 117.7(2)
C26 C25 P2 125.28(17)
C30 C25 P2 116.97(17)
C27 C26 C25 121.1(2)
C28 C27 C26 120.2(2)
C27 C28 C29 119.5(2)
C28 C29 C30 120.3(2)
C29 C30 C25 121.3(2)
C36 C31 C32 117.9(2)
C36 C31 P2 125.74(17)
C32 C31 P2 116.32(15)
C33 C32 C31 121.7(2)
C32 C33 C34 119.6(2)
C35 C34 C33 120.1(2)
C34 C35 C36 120.3(2)
C31 C36 C35 120.5(2)

loop_
_geom_bond_atom_site_label_1
_geom_bond_atom_site_label_2
_geom_bond_distance
P1 C7 1.829(2)
P1 C13 1.829(2)
P1 C1 1.848(2)
F1 C2A 1.339(3)
F2 C2A 1.346(3)
F3 C2A 1.337(2)
C1 C6 1.386(3)
C1 C2 1.403(3)
C2 C3 1.394(3)
C2 C2A 1.487(3)
C3 C4 1.373(3)
C4 C5 1.374(3)
C5 C6 1.385(3)
C7 C8 1.387(3)
C7 C12 1.392(3)
C8 C9 1.380(3)
C9 C10 1.380(3)
C10 C11 1.376(3)
C11 C12 1.382(3)
C13 C18 1.386(3)
C13 C14 1.389(3)
C14 C15 1.367(3)
C15 C16 1.378(3)
C16 C17 1.372(3)
C17 C18 1.382(3)
P2 C31 1.829(2)
P2 C25 1.831(2)
P2 C19 1.852(2)
F4 C20A 1.339(3)
F5 C20A 1.348(2)
F6 C20A 1.333(2)
C19 C24 1.386(3)
C19 C20 1.397(3)
C20 C21 1.391(3)
C20 C20A 1.492(3)
C21 C22 1.368(3)
C22 C23 1.373(3)
C23 C24 1.376(3)
C25 C26 1.384(3)
C25 C30 1.385(3)
C26 C27 1.379(3)
C27 C28 1.371(3)
C28 C29 1.373(3)
C29 C30 1.373(3)
C31 C36 1.385(3)
C31 C32 1.389(3)
C32 C33 1.370(3)
C33 C34 1.376(3)
C34 C35 1.368(3)
C35 C36 1.386(3)
